data_7134838
loop_
_publ_author_name
'Raza, Mohammad Saim'
'Roshani, K. M.'
'Peddinti, Rama Krishna'

_publ_section_title
;
 (4 + 3) Annulation of Enone-Tethered Indoles with \a-Alkylidene
 Succinimides: Access to Seven-Membered Azepino[3,2,1-hi]Indole Scaffolds
;
_journal_name_full 'Chemical Communications'
_journal_paper_doi 10.1039/D5CC02885J
_journal_year 2025
_chemical_formula_moiety 'C32 H24 Br N2 O3 S'
_chemical_formula_sum 'C32 H24 Br N2 O3 S'
_chemical_formula_weight 596.50
_space_group_crystal_system monoclinic
_space_group_IT_number 14
_space_group_name_Hall '-P 2yn'
_space_group_name_H-M_alt 'P 1 21/n 1'
_atom_sites_solution_hydrogens geom
_atom_sites_solution_primary dual
_audit_creation_date 2024-10-01
_audit_creation_method
;
Olex2 1.2-ac3
(compiled 2017.08.10 svn.r3458 for OlexSys, GUI svn.r5381)
;
_audit_update_record
;
2024-10-01 deposited with the CCDC.	2025-07-14 downloaded from the CCDC.
;
_cell_angle_alpha 90
_cell_angle_beta 91.4590(10)
_cell_angle_gamma 90
_cell_formula_units_Z 4
_cell_length_a 10.8268(2)
_cell_length_b 11.8871(2)
_cell_length_c 20.0235(4)
_cell_measurement_reflns_used 9927
_cell_measurement_temperature 100(2)
_cell_measurement_theta_max 25.04
_cell_measurement_theta_min 2.55
_cell_volume 2576.17(8)
_computing_cell_refinement 'SAINT V8.40B (?, 2016)'
_computing_data_reduction 'SAINT V8.40B (?, 2016)'
_computing_molecular_graphics 'Olex2 (Dolomanov et al., 2009)'
_computing_publication_material 'Olex2 (Dolomanov et al., 2009)'
_computing_structure_refinement 'ShelXL (Sheldrick, 2015)'
_computing_structure_solution 'ShelXT (Sheldrick, 2015)'
_diffrn_ambient_temperature 100.0
_diffrn_measured_fraction_theta_full 0.988
_diffrn_measured_fraction_theta_max 0.988
_diffrn_measurement_device_type 'Bruker APEX-II CCD'
_diffrn_measurement_method '\f and \w scans'
_diffrn_radiation_type MoK\a
_diffrn_radiation_wavelength 0.71073
_diffrn_reflns_av_R_equivalents 0.0316
_diffrn_reflns_av_unetI/netI 0.0161
_diffrn_reflns_Laue_measured_fraction_full 0.988
_diffrn_reflns_Laue_measured_fraction_max 0.988
_diffrn_reflns_limit_h_max 12
_diffrn_reflns_limit_h_min -12
_diffrn_reflns_limit_k_max 14
_diffrn_reflns_limit_k_min -14
_diffrn_reflns_limit_l_max 23
_diffrn_reflns_limit_l_min -23
_diffrn_reflns_number 58673
_diffrn_reflns_point_group_measured_fraction_full 0.988
_diffrn_reflns_point_group_measured_fraction_max 0.988
_diffrn_reflns_theta_full 25.053
_diffrn_reflns_theta_max 25.053
_diffrn_reflns_theta_min 1.993
_diffrn_standards_number 0
_exptl_absorpt_coefficient_mu 1.716
_exptl_absorpt_correction_T_max 0.7452
_exptl_absorpt_correction_T_min 0.6509
_exptl_absorpt_correction_type none
_exptl_absorpt_process_details
'SADABS-2016/2 (Bruker,2016/2) was used for absorption correction. wR2(int) was 0.1402 before and 0.0466 after correction. The Ratio of minimum to maximum transmission is 0.8735. The \l/2 correction factor is Not present.'
_exptl_crystal_colour 'clear whiteish colourless'
_exptl_crystal_colour_lustre clear
_exptl_crystal_colour_modifier whiteish
_exptl_crystal_colour_primary colourless
_exptl_crystal_density_diffrn 1.538
_exptl_crystal_description block
_exptl_crystal_F_000 1220
_exptl_crystal_preparation 'Refluxed in acetonitrile solvent and then left for slow evaporation'
_exptl_crystal_recrystallization_method 'Slow evaporation in acetonitrile solvent'
_exptl_crystal_size_max 0.211
_exptl_crystal_size_mid 0.097
_exptl_crystal_size_min 0.061
_refine_diff_density_max 0.703
_refine_diff_density_min -0.922
_refine_diff_density_rms 0.198
_refine_ls_extinction_method none
_refine_ls_goodness_of_fit_ref 1.148
_refine_ls_hydrogen_treatment constr
_refine_ls_matrix_type full
_refine_ls_number_parameters 352
_refine_ls_number_reflns 4505
_refine_ls_number_restraints 0
_refine_ls_restrained_S_all 1.148
_refine_ls_R_factor_all 0.0369
_refine_ls_R_factor_gt 0.0361
_refine_ls_shift/su_max 0.001
_refine_ls_shift/su_mean 0.000
_refine_ls_structure_factor_coef Fsqd
_refine_ls_weighting_details 'w=1/[\s^2^(Fo^2^)+(0.0760P)^2^+2.0450P] where P=(Fo^2^+2Fc^2^)/3'
_refine_ls_weighting_scheme calc
_refine_ls_wR_factor_gt 0.1134
_refine_ls_wR_factor_ref 0.1143
_reflns_Friedel_coverage 0.000
_reflns_number_gt 4350
_reflns_number_total 4505
_reflns_threshold_expression 'I > 2\s(I)'
_cod_data_source_file d5cc02885j2.cif
_cod_data_source_block rkp_rr_a78_1084_0m
_cod_database_code 7134838
_shelx_shelxl_version_number 2018/3
_shelx_space_group_comment
;
The symmetry employed for this shelxl refinement is uniquely defined
by the following loop, which should always be used as a source of
symmetry information in preference to the above space-group names.
They are only intended as comments.
;
_shelx_estimated_absorpt_t_max 0.903
_shelx_estimated_absorpt_t_min 0.713
_olex2_refinement_description
;
1. Fixed Uiso
 At 1.2 times of:
  All C(H) groups, All C(H,H) groups
2.a Ternary CH refined with riding coordinates:
 C00C(H00C), C00E(H00E), C00F(H00F), C00L(H00L)
2.b Secondary CH2 refined with riding coordinates:
 C00U(H00A,H00G), C010(H01A,H01B)
2.c Aromatic/amide H refined with riding coordinates:
 C00B(H00B), C00D(H00D), C00J(H00J), C00M(H00M), C00N(H00N), C00O(H00O),
 C00Q(H00Q), C00R(H00R), C00S(H00S), C00T(H00T), C00V(H00V), C00Y(H00Y),
 C00Z(H00Z), C011(H011), C012(H012), C013(H013)
;
_olex2_submission_original_sample_id RKP_RR_A78_1084
_olex2_submission_special_instructions 'No special instructions were received'

loop_
_space_group_symop_operation_xyz
'x, y, z'
'-x+1/2, y+1/2, -z+1/2'
'-x, -y, -z'
'x-1/2, -y-1/2, z-1/2'

loop_
_atom_site_label
_atom_site_type_symbol
_atom_site_fract_x
_atom_site_fract_y
_atom_site_fract_z
_atom_site_U_iso_or_equiv
_atom_site_adp_type
_atom_site_occupancy
_atom_site_site_symmetry_order
_atom_site_calc_flag
_atom_site_refinement_flags_posn
_atom_site_refinement_flags_adp
_atom_site_refinement_flags_occupancy
_atom_site_disorder_assembly
_atom_site_disorder_group
Br01 Br 0.61899(2) 0.20334(2) 0.55588(2) 0.01826(12) Uani 1 1 d . . . . .
S002 S 0.66430(7) 0.18195(6) 0.07524(4) 0.03009(19) Uani 1 1 d . . . . .
O003 O 0.12724(15) 0.33960(14) 0.25204(8) 0.0186(4) Uani 1 1 d . . . . .
O004 O 0.28523(16) 0.45938(15) 0.45238(8) 0.0224(4) Uani 1 1 d . . . . .
O005 O 0.42678(18) 0.12756(16) 0.13564(9) 0.0265(4) Uani 1 1 d . . . . .
N006 N 0.52527(17) 0.38763(16) 0.39252(9) 0.0122(4) Uani 1 1 d . . . . .
N007 N 0.18708(17) 0.38454(16) 0.35951(10) 0.0142(4) Uani 1 1 d . . . . .
C008 C 0.5115(2) 0.20268(18) 0.41839(12) 0.0130(5) Uani 1 1 d . . . . .
C009 C 0.5658(2) 0.2631(2) 0.47300(11) 0.0142(4) Uani 1 1 d . . . . .
C00A C 0.2001(2) 0.38267(18) 0.29086(11) 0.0136(5) Uani 1 1 d . . . . .
C00B C 0.5723(2) 0.37403(19) 0.45619(11) 0.0141(5) Uani 1 1 d . . . . .
H00B H 0.604274 0.432388 0.484061 0.017 Uiso 1 1 calc R . . . .
C00C C 0.3594(2) 0.50005(18) 0.34012(11) 0.0136(4) Uani 1 1 d . . . . .
H00C H 0.334565 0.580594 0.334471 0.016 Uiso 1 1 calc R . . . .
C00D C 0.4040(2) 0.1428(2) 0.29653(11) 0.0147(5) Uani 1 1 d . . . . .
H00D H 0.366401 0.119931 0.255342 0.018 Uiso 1 1 calc R . . . .
C00E C 0.3231(2) 0.43802(19) 0.27499(11) 0.0132(5) Uani 1 1 d . . . . .
H00E H 0.310039 0.494067 0.238245 0.016 Uiso 1 1 calc R . . . .
C00F C 0.4959(2) 0.49827(18) 0.36443(11) 0.0129(4) Uani 1 1 d . . . . .
H00F H 0.502231 0.552621 0.402481 0.015 Uiso 1 1 calc R . . . .
C00G C 0.5883(2) 0.53796(19) 0.31335(11) 0.0133(4) Uani 1 1 d . . . . .
C00H C 0.4337(2) 0.25542(19) 0.30541(11) 0.0125(4) Uani 1 1 d . . . . .
C00I C 0.0945(2) 0.3210(2) 0.39385(12) 0.0177(5) Uani 1 1 d . . . . .
C00J C 0.4273(2) 0.06114(19) 0.34609(12) 0.0159(5) Uani 1 1 d . . . . .
H00J H 0.405769 -0.015076 0.337537 0.019 Uiso 1 1 calc R . . . .
C00K C 0.2768(2) 0.44875(19) 0.39253(12) 0.0151(5) Uani 1 1 d . . . . .
C00L C 0.4147(2) 0.34547(19) 0.25198(11) 0.0142(5) Uani 1 1 d . . . . .
H00L H 0.496444 0.382996 0.246249 0.017 Uiso 1 1 calc R . . . .
C00M C -0.0073(2) 0.3757(2) 0.41891(13) 0.0218(5) Uani 1 1 d . . . . .
H00M H -0.017838 0.454486 0.413104 0.026 Uiso 1 1 calc R . . . .
C00N C 0.4810(2) 0.09001(19) 0.40698(11) 0.0150(5) Uani 1 1 d . . . . .
H00N H 0.496806 0.034603 0.440306 0.018 Uiso 1 1 calc R . . . .
C00O C 0.5627(2) 0.6341(2) 0.27563(13) 0.0196(5) Uani 1 1 d . . . . .
H00O H 0.486604 0.672602 0.280562 0.023 Uiso 1 1 calc R . . . .
C00P C 0.4872(2) 0.28378(18) 0.36793(12) 0.0120(5) Uani 1 1 d . . . . .
C00Q C 0.7008(2) 0.4837(2) 0.30612(12) 0.0177(5) Uani 1 1 d . . . . .
H00Q H 0.719398 0.418656 0.332063 0.021 Uiso 1 1 calc R . . . .
C00R C 0.7862(2) 0.5235(2) 0.26136(13) 0.0224(5) Uani 1 1 d . . . . .
H00R H 0.862628 0.485429 0.256565 0.027 Uiso 1 1 calc R . . . .
C00S C -0.0935(3) 0.3124(3) 0.45279(15) 0.0279(6) Uani 1 1 d . . . . .
H00S H -0.163882 0.348264 0.470573 0.033 Uiso 1 1 calc R . . . .
C00T C 0.1117(3) 0.2067(2) 0.40172(14) 0.0219(6) Uani 1 1 d . . . . .
H00T H 0.182473 0.171022 0.384258 0.026 Uiso 1 1 calc R . . . .
C00U C 0.6262(2) 0.3796(2) 0.12843(12) 0.0199(5) Uani 1 1 d . . . . .
H00A H 0.566797 0.435827 0.110311 0.024 Uiso 1 1 calc R . . . .
H00G H 0.643016 0.397092 0.176137 0.024 Uiso 1 1 calc R . . . .
C00V C 0.6487(2) 0.6737(2) 0.23070(14) 0.0245(5) Uani 1 1 d . . . . .
H00V H 0.630572 0.738878 0.204760 0.029 Uiso 1 1 calc R . . . .
C00W C 0.4581(2) 0.2237(2) 0.14676(11) 0.0190(5) Uani 1 1 d . . . . .
C00X C 0.5747(2) 0.2691(2) 0.12213(13) 0.0224(5) Uani 1 1 d . . . . .
C00Y C -0.0781(3) 0.1978(2) 0.46089(14) 0.0281(7) Uani 1 1 d . . . . .
H00Y H -0.137868 0.155314 0.483936 0.034 Uiso 1 1 calc R . . . .
C00Z C 0.0247(3) 0.1446(2) 0.43541(14) 0.0285(6) Uani 1 1 d . . . . .
H00Z H 0.035286 0.065855 0.441051 0.034 Uiso 1 1 calc R . . . .
C010 C 0.3717(2) 0.30342(19) 0.18274(12) 0.0179(5) Uani 1 1 d . . . . .
H01A H 0.291342 0.264948 0.187534 0.022 Uiso 1 1 calc R . . . .
H01B H 0.357065 0.369833 0.153771 0.022 Uiso 1 1 calc R . . . .
C011 C 0.7604(2) 0.6188(2) 0.22362(13) 0.0235(5) Uani 1 1 d . . . . .
H011 H 0.818919 0.646241 0.193073 0.028 Uiso 1 1 calc R . . . .
C012 C 0.7366(3) 0.3846(3) 0.09304(16) 0.0413(8) Uani 1 1 d . . . . .
H012 H 0.785322 0.450786 0.090204 0.050 Uiso 1 1 calc R . . . .
C013 C 0.7677(3) 0.2848(3) 0.06286(17) 0.0426(8) Uani 1 1 d . . . . .
H013 H 0.840161 0.275070 0.037671 0.051 Uiso 1 1 calc R . . . .

loop_
_atom_site_aniso_label
_atom_site_aniso_U_11
_atom_site_aniso_U_22
_atom_site_aniso_U_33
_atom_site_aniso_U_23
_atom_site_aniso_U_13
_atom_site_aniso_U_12
Br01 0.02073(18) 0.02012(18) 0.01366(17) 0.00303(8) -0.00523(11) -0.00001(8)
S002 0.0261(4) 0.0360(4) 0.0283(4) 0.0034(3) 0.0042(3) 0.0078(3)
O003 0.0163(8) 0.0210(9) 0.0183(8) 0.0012(7) -0.0049(7) -0.0035(7)
O004 0.0193(9) 0.0301(10) 0.0181(9) -0.0076(7) 0.0036(7) -0.0083(7)
O005 0.0333(10) 0.0221(10) 0.0245(10) -0.0025(7) 0.0058(8) -0.0025(8)
N006 0.0129(9) 0.0112(9) 0.0123(9) -0.0008(7) -0.0005(7) -0.0009(7)
N007 0.0120(9) 0.0140(9) 0.0166(10) -0.0008(7) 0.0007(7) -0.0013(7)
C008 0.0101(11) 0.0157(12) 0.0133(11) 0.0001(8) 0.0008(9) 0.0017(8)
C009 0.0134(11) 0.0175(11) 0.0117(11) 0.0004(9) -0.0015(8) 0.0009(9)
C00A 0.0132(11) 0.0102(10) 0.0174(11) 0.0002(8) -0.0004(9) 0.0032(8)
C00B 0.0120(10) 0.0162(11) 0.0139(11) -0.0024(9) -0.0015(8) -0.0010(8)
C00C 0.0134(11) 0.0097(10) 0.0179(11) -0.0005(9) 0.0011(9) -0.0002(8)
C00D 0.0141(11) 0.0164(11) 0.0136(11) -0.0029(9) -0.0002(8) -0.0013(9)
C00E 0.0118(10) 0.0120(10) 0.0157(11) 0.0010(8) -0.0016(8) 0.0005(8)
C00F 0.0133(11) 0.0099(10) 0.0154(11) -0.0017(8) -0.0007(8) -0.0004(8)
C00G 0.0126(10) 0.0132(10) 0.0139(11) -0.0021(8) -0.0024(8) -0.0034(8)
C00H 0.0104(10) 0.0144(11) 0.0127(11) -0.0014(9) 0.0006(8) 0.0022(8)
C00I 0.0139(11) 0.0229(12) 0.0161(12) -0.0021(10) -0.0007(9) -0.0052(9)
C00J 0.0175(11) 0.0114(10) 0.0188(12) -0.0017(9) 0.0015(9) -0.0022(9)
C00K 0.0120(11) 0.0154(11) 0.0178(12) -0.0041(9) 0.0016(9) 0.0006(8)
C00L 0.0146(11) 0.0150(11) 0.0128(11) -0.0004(9) -0.0005(8) 0.0013(9)
C00M 0.0150(12) 0.0263(13) 0.0240(13) 0.0019(10) -0.0001(10) 0.0018(10)
C00N 0.0157(11) 0.0143(11) 0.0150(11) 0.0020(9) 0.0017(9) 0.0022(9)
C00O 0.0169(12) 0.0168(11) 0.0250(13) 0.0033(10) -0.0001(10) -0.0012(9)
C00P 0.0096(10) 0.0112(10) 0.0155(12) -0.0020(8) 0.0018(9) -0.0005(8)
C00Q 0.0152(11) 0.0180(11) 0.0198(12) 0.0006(9) -0.0021(9) -0.0016(9)
C00R 0.0141(11) 0.0261(13) 0.0271(13) -0.0002(11) 0.0022(10) -0.0021(10)
C00S 0.0142(12) 0.0425(16) 0.0270(14) 0.0027(12) 0.0034(10) -0.0008(11)
C00T 0.0213(13) 0.0204(13) 0.0239(14) -0.0026(9) 0.0032(11) -0.0023(9)
C00U 0.0187(12) 0.0258(13) 0.0155(11) 0.0022(9) 0.0037(9) -0.0042(10)
C00V 0.0243(13) 0.0224(12) 0.0269(14) 0.0091(11) 0.0011(11) -0.0045(11)
C00W 0.0220(13) 0.0261(13) 0.0087(11) -0.0006(9) -0.0018(9) 0.0007(10)
C00X 0.0262(14) 0.0246(12) 0.0160(12) 0.0001(10) -0.0038(10) 0.0011(11)
C00Y 0.0210(14) 0.0397(17) 0.0235(14) 0.0050(11) 0.0013(12) -0.0131(11)
C00Z 0.0349(15) 0.0236(13) 0.0270(14) 0.0012(11) 0.0019(11) -0.0101(12)
C010 0.0179(12) 0.0191(12) 0.0166(13) 0.0015(9) -0.0022(10) -0.0008(9)
C011 0.0209(13) 0.0274(14) 0.0223(13) 0.0025(10) 0.0025(10) -0.0107(10)
C012 0.0422(18) 0.050(2) 0.0318(16) -0.0074(14) 0.0015(14) -0.0208(15)
C013 0.0215(15) 0.074(3) 0.0327(18) 0.0020(15) 0.0027(13) -0.0014(14)

loop_
_atom_type_symbol
_atom_type_description
_atom_type_scat_dispersion_real
_atom_type_scat_dispersion_imag
_atom_type_scat_source
C C 0.0033 0.0016 'International Tables Vol C Tables 4.2.6.8 and 6.1.1.4'
H H 0.0000 0.0000 'International Tables Vol C Tables 4.2.6.8 and 6.1.1.4'
Br Br -0.2901 2.4595 'International Tables Vol C Tables 4.2.6.8 and 6.1.1.4'
N N 0.0061 0.0033 'International Tables Vol C Tables 4.2.6.8 and 6.1.1.4'
O O 0.0106 0.0060 'International Tables Vol C Tables 4.2.6.8 and 6.1.1.4'
S S 0.1246 0.1234 'International Tables Vol C Tables 4.2.6.8 and 6.1.1.4'

loop_
_geom_angle_atom_site_label_1
_geom_angle_atom_site_label_2
_geom_angle_atom_site_label_3
_geom_angle
_geom_angle_site_symmetry_1
_geom_angle_site_symmetry_3
_geom_angle_publ_flag
C013 S002 C00X 91.72(16) . . ?
C00B N006 C00F 122.42(18) . . ?
C00B N006 C00P 108.98(19) . . ?
C00P N006 C00F 127.14(18) . . ?
C00A N007 C00I 123.63(19) . . ?
C00A N007 C00K 113.14(19) . . ?
C00K N007 C00I 123.1(2) . . ?
C00N C008 C009 134.5(2) . . ?
C00N C008 C00P 119.8(2) . . ?
C00P C008 C009 105.67(19) . . ?
C008 C009 Br01 126.72(18) . . ?
C00B C009 Br01 124.50(18) . . ?
C00B C009 C008 108.8(2) . . ?
O003 C00A N007 124.3(2) . . ?
O003 C00A C00E 127.5(2) . . ?
N007 C00A C00E 108.13(18) . . ?
C009 C00B N006 108.87(19) . . ?
C00E C00C C00F 118.77(18) . . ?
C00K C00C C00E 104.51(17) . . ?
C00K C00C C00F 110.55(18) . . ?
C00H C00D C00J 122.6(2) . . ?
C00A C00E C00C 103.58(17) . . ?
C00A C00E C00L 108.81(18) . . ?
C00C C00E C00L 115.98(18) . . ?
N006 C00F C00C 109.31(17) . . ?
N006 C00F C00G 113.37(18) . . ?
C00G C00F C00C 115.06(19) . . ?
C00O C00G C00F 119.5(2) . . ?
C00Q C00G C00F 121.2(2) . . ?
C00Q C00G C00O 119.1(2) . . ?
C00D C00H C00L 124.2(2) . . ?
C00D C00H C00P 115.7(2) . . ?
C00P C00H C00L 120.1(2) . . ?
C00M C00I N007 119.7(2) . . ?
C00T C00I N007 118.4(2) . . ?
C00T C00I C00M 121.9(2) . . ?
C00N C00J C00D 121.0(2) . . ?
O004 C00K N007 124.4(2) . . ?
O004 C00K C00C 127.7(2) . . ?
N007 C00K C00C 107.91(19) . . ?
C00H C00L C00E 111.32(18) . . ?
C00H C00L C010 115.96(19) . . ?
C010 C00L C00E 108.43(18) . . ?
C00I C00M C00S 118.3(2) . . ?
C00J C00N C008 118.4(2) . . ?
C00V C00O C00G 120.1(2) . . ?
N006 C00P C008 107.7(2) . . ?
N006 C00P C00H 129.8(2) . . ?
C00H C00P C008 122.4(2) . . ?
C00R C00Q C00G 120.6(2) . . ?
C011 C00R C00Q 120.1(2) . . ?
C00Y C00S C00M 120.7(3) . . ?
C00I C00T C00Z 119.2(3) . . ?
C012 C00U C00X 109.2(2) . . ?
C011 C00V C00O 120.4(2) . . ?
O005 C00W C00X 121.6(2) . . ?
O005 C00W C010 120.0(2) . . ?
C00X C00W C010 118.2(2) . . ?
C00U C00X S002 112.20(19) . . ?
C00U C00X C00W 130.0(2) . . ?
C00W C00X S002 117.7(2) . . ?
C00S C00Y C00Z 120.1(2) . . ?
C00T C00Z C00Y 119.9(3) . . ?
C00W C010 C00L 117.0(2) . . ?
C00V C011 C00R 119.6(2) . . ?
C013 C012 C00U 113.9(3) . . ?
C012 C013 S002 113.0(3) . . ?

loop_
_geom_bond_atom_site_label_1
_geom_bond_atom_site_label_2
_geom_bond_distance
_geom_bond_site_symmetry_2
_geom_bond_publ_flag
Br01 C009 1.882(2) . ?
S002 C00X 1.715(3) . ?
S002 C013 1.680(4) . ?
O003 C00A 1.207(3) . ?
O004 C00K 1.206(3) . ?
O005 C00W 1.211(3) . ?
N006 C00B 1.370(3) . ?
N006 C00F 1.462(3) . ?
N006 C00P 1.388(3) . ?
N007 C00A 1.386(3) . ?
N007 C00I 1.443(3) . ?
N007 C00K 1.390(3) . ?
C008 C009 1.423(3) . ?
C008 C00N 1.397(3) . ?
C008 C00P 1.416(3) . ?
C009 C00B 1.363(3) . ?
C00A C00E 1.526(3) . ?
C00C C00E 1.540(3) . ?
C00C C00F 1.545(3) . ?
C00C C00K 1.523(3) . ?
C00D C00H 1.387(3) . ?
C00D C00J 1.407(3) . ?
C00E C00L 1.559(3) . ?
C00F C00G 1.524(3) . ?
C00G C00O 1.394(3) . ?
C00G C00Q 1.389(3) . ?
C00H C00L 1.523(3) . ?
C00H C00P 1.407(3) . ?
C00I C00M 1.384(4) . ?
C00I C00T 1.380(3) . ?
C00J C00N 1.381(3) . ?
C00L C010 1.535(3) . ?
C00M C00S 1.390(4) . ?
C00O C00V 1.393(4) . ?
C00Q C00R 1.388(3) . ?
C00R C011 1.386(4) . ?
C00S C00Y 1.381(4) . ?
C00T C00Z 1.386(4) . ?
C00U C00X 1.432(4) . ?
C00U C012 1.406(4) . ?
C00V C011 1.385(4) . ?
C00W C00X 1.469(4) . ?
C00W C010 1.525(3) . ?
C00Y C00Z 1.388(4) . ?
C012 C013 1.377(5) . ?
